data_1505890
loop_
_publ_author_name
'Du, Da-Ming'
'Fang, Tao'
'Xu, Jiaxi'
'Zhang, Shi-Wei'

_publ_section_title
;
 Structurally well-defined, recoverable C3-symmetric tris(beta-hydroxy
 phosphoramide)-catalyzed enantioselective borane reduction of ketones.
;
_journal_issue 7
_journal_name_full 'Organic letters'
_journal_page_first 1327
_journal_page_last 1330
_journal_paper_doi 10.1021/ol0600584
_journal_volume 8
_journal_year 2006
_chemical_compound_source synthesis
_chemical_formula_sum 'C51 H54 N3 O4 P'
_chemical_formula_weight 803.94
_chemical_melting_point 533
_chemical_name_common 'tisphosphoramide 1d'
_space_group_IT_number 173
_symmetry_cell_setting trigonal
_symmetry_Int_Tables_number 173
_symmetry_space_group_name_Hall 'P 6c'
_symmetry_space_group_name_H-M 'P 63'
_atom_sites_solution_hydrogens 'geom or difmap'
_atom_sites_solution_primary direct
_atom_sites_solution_secondary difmap
_audit_creation_method SHELXL-97
_cell_angle_alpha 90.00
_cell_angle_beta 90.00
_cell_angle_gamma 120.00
_cell_formula_units_Z 2
_cell_length_a 16.645(2)
_cell_length_b 16.645(2)
_cell_length_c 9.0395(18)
_cell_measurement_reflns_used 12217
_cell_measurement_temperature 293(2)
_cell_measurement_theta_max 25.00
_cell_measurement_theta_min 2.45
_cell_volume 2168.9(6)
_computing_cell_refinement Rapid-AUTO
_computing_data_collection 'Rapid-AUTO (Rigaku,2000)'
_computing_data_reduction 'CrystalStructure (Rigaku/MSC,2000)'
_computing_molecular_graphics 'Siemens SHELXTL V4.2,(Sheldrick,1990)'
_computing_publication_material SHELXL-97,(Sheldrick,1997)
_computing_structure_refinement SHELXL-97,(Sheldrick,1997)
_computing_structure_solution SHELXS-97,(Sheldrick,1997)
_diffrn_ambient_temperature 293(2)
_diffrn_detector_area_resol_mean 10.00
_diffrn_measured_fraction_theta_full 0.999
_diffrn_measured_fraction_theta_max 0.999
_diffrn_measurement_device_type 'Rigaku RAXIS RAPID IP'
_diffrn_measurement_method \W
_diffrn_radiation_monochromator graphite
_diffrn_radiation_probe x-ray
_diffrn_radiation_type MoK\a
_diffrn_radiation_wavelength 0.71073
_diffrn_reflns_av_R_equivalents 0.0476
_diffrn_reflns_av_sigmaI/netI 0.0630
_diffrn_reflns_limit_h_max 17
_diffrn_reflns_limit_h_min -17
_diffrn_reflns_limit_k_max 16
_diffrn_reflns_limit_k_min -16
_diffrn_reflns_limit_l_max 10
_diffrn_reflns_limit_l_min -10
_diffrn_reflns_number 12217
_diffrn_reflns_theta_full 25.00
_diffrn_reflns_theta_max 25.00
_diffrn_reflns_theta_min 2.45
_diffrn_source 'fine-focus sealed tube'
_diffrn_source_type 'Rigaku 2000'
_diffrn_standards_decay_% 0
_diffrn_standards_interval_count 0
_diffrn_standards_interval_time 0
_diffrn_standards_number 0
_exptl_absorpt_coefficient_mu 0.112
_exptl_absorpt_correction_T_max 0.980
_exptl_absorpt_correction_T_min 0.946
_exptl_absorpt_correction_type empirical
_exptl_absorpt_process_details
; 
                                  HIGASHI, T. (1995). Abscor-Empirical
                                  Absorption Correction based on Fourier
                                  Series Approximation.
                                  Rigaku Corporation,Tokyo,Japan.
;
_exptl_crystal_colour colourless
_exptl_crystal_density_diffrn 1.231
_exptl_crystal_density_method 'not measured'
_exptl_crystal_description block
_exptl_crystal_F_000 856
_exptl_crystal_recrystallization_method 'ethyl acetate-petroleum ether'
_exptl_crystal_size_max 0.50
_exptl_crystal_size_mid 0.20
_exptl_crystal_size_min 0.18
_refine_diff_density_max 0.165
_refine_diff_density_min -0.118
_refine_diff_density_rms 0.026
_refine_ls_abs_structure_details 'Flack H D (1983), Acta Cryst. A39, 876-881'
_refine_ls_abs_structure_Flack 0.35(16)
_refine_ls_extinction_coef 0.0200(16)
_refine_ls_extinction_expression Fc^*^=kFc[1+0.001xFc^2^\l^3^/sin(2\q)]^-1/4^
_refine_ls_extinction_method SHELXL
_refine_ls_goodness_of_fit_ref 0.798
_refine_ls_hydrogen_treatment mixed
_refine_ls_matrix_type full
_refine_ls_number_parameters 183
_refine_ls_number_reflns 1371
_refine_ls_number_restraints 1
_refine_ls_restrained_S_all 0.798
_refine_ls_R_factor_all 0.0450
_refine_ls_R_factor_gt 0.0305
_refine_ls_shift/su_max 0.000
_refine_ls_shift/su_mean 0.000
_refine_ls_structure_factor_coef Fsqd
_refine_ls_weighting_details 'calc w=1/[\s^2^(Fo^2^)+(0.0290P)^2^+0.0000P] where P=(Fo^2^+2Fc^2^)/3'
_refine_ls_weighting_scheme calc
_refine_ls_wR_factor_gt 0.0620
_refine_ls_wR_factor_ref 0.0645
_reflns_number_gt 914
_reflns_number_total 1371
_reflns_threshold_expression >2sigma(I)
_cod_data_source_file ol0600584si20060131_041240.cif
_cod_data_source_block 1d
_cod_database_code 1505890

loop_
_symmetry_equiv_pos_as_xyz
'x, y, z'
'-y, x-y, z'
'-x+y, -x, z'
'-x, -y, z+1/2'
'y, -x+y, z+1/2'
'x-y, x, z+1/2'

loop_
_atom_site_label
_atom_site_type_symbol
_atom_site_fract_x
_atom_site_fract_y
_atom_site_fract_z
_atom_site_U_iso_or_equiv
_atom_site_adp_type
_atom_site_occupancy
_atom_site_symmetry_multiplicity
_atom_site_calc_flag
_atom_site_refinement_flags
P1 P 0.3333 0.6667 0.18267(15) 0.0434(4) Uani 1 3 d S
O1 O 0.23414(15) 0.75436(15) -0.0584(2) 0.0597(7) Uani 1 1 d .
HO1 H 0.2642(19) 0.7207(19) -0.038(4) 0.075(11) Uiso 1 1 d .
O2 O 0.3333 0.6667 0.0165(4) 0.0428(8) Uani 1 3 d S
N1 N 0.25774(14) 0.69312(14) 0.2474(2) 0.0440(6) Uani 1 1 d .
C1 C 0.02634(19) 0.6769(2) 0.1794(4) 0.0627(8) Uani 1 1 d .
H1 H 0.0341 0.7332 0.2129 0.075 Uiso 1 1 calc R
C2 C -0.0548(2) 0.5954(3) 0.2128(4) 0.0780(11) Uani 1 1 d .
H2 H -0.1013 0.5971 0.2675 0.094 Uiso 1 1 calc R
C3 C -0.0661(2) 0.5117(2) 0.1640(4) 0.0793(11) Uani 1 1 d .
H3 H -0.1190 0.4565 0.1898 0.095 Uiso 1 1 calc R
C4 C 0.0006(3) 0.5100(2) 0.0778(5) 0.0740(10) Uani 1 1 d .
H4 H -0.0084 0.4538 0.0415 0.089 Uiso 1 1 calc R
C5 C 0.08110(19) 0.5910(2) 0.0444(4) 0.0598(9) Uani 1 1 d .
H5 H 0.1259 0.5887 -0.0140 0.072 Uiso 1 1 calc R
C6 C 0.09645(18) 0.67589(18) 0.0965(4) 0.0493(7) Uani 1 1 d .
C7 C 0.19073(18) 0.76343(18) 0.0730(4) 0.0472(7) Uani 1 1 d .
C8 C 0.18102(19) 0.8488(2) 0.0412(4) 0.0576(9) Uani 1 1 d .
C9 C 0.1131(2) 0.8390(2) -0.0604(5) 0.0770(10) Uani 1 1 d .
H9 H 0.0733 0.7812 -0.1015 0.092 Uiso 1 1 calc R
C10 C 0.1048(3) 0.9151(3) -0.1002(5) 0.0961(14) Uani 1 1 d .
H10 H 0.0593 0.9078 -0.1674 0.115 Uiso 1 1 calc R
C11 C 0.1633(3) 1.0011(3) -0.0409(6) 0.0982(15) Uani 1 1 d .
H11 H 0.1571 1.0519 -0.0669 0.118 Uiso 1 1 calc R
C12 C 0.2305(3) 1.0113(2) 0.0568(5) 0.0827(12) Uani 1 1 d .
H12 H 0.2701 1.0693 0.0972 0.099 Uiso 1 1 calc R
C13 C 0.2407(2) 0.93631(19) 0.0964(4) 0.0654(9) Uani 1 1 d .
H13 H 0.2880 0.9450 0.1607 0.079 Uiso 1 1 calc R
C14 C 0.25443(18) 0.77794(18) 0.2078(4) 0.0479(8) Uani 1 1 d .
H14 H 0.3175 0.8266 0.1822 0.058 Uiso 1 1 calc R
C15 C 0.2272(2) 0.8057(2) 0.3549(3) 0.0550(8) Uani 1 1 d .
H15A H 0.2806 0.8595 0.3972 0.066 Uiso 1 1 calc R
H15B H 0.1790 0.8211 0.3375 0.066 Uiso 1 1 calc R
C16 C 0.1929(2) 0.7246(2) 0.4585(4) 0.0746(10) Uani 1 1 d .
H16A H 0.2298 0.7427 0.5482 0.089 Uiso 1 1 calc R
H16B H 0.1288 0.7028 0.4851 0.089 Uiso 1 1 calc R
C17 C 0.20097(19) 0.64946(19) 0.3804(3) 0.0562(8) Uani 1 1 d .
H17A H 0.2308 0.6250 0.4436 0.067 Uiso 1 1 calc R
H17B H 0.1401 0.5991 0.3528 0.067 Uiso 1 1 calc R

loop_
_atom_site_aniso_label
_atom_site_aniso_U_11
_atom_site_aniso_U_22
_atom_site_aniso_U_33
_atom_site_aniso_U_23
_atom_site_aniso_U_13
_atom_site_aniso_U_12
P1 0.0409(5) 0.0409(5) 0.0482(9) 0.000 0.000 0.0205(2)
O1 0.0679(15) 0.0758(16) 0.0523(13) 0.0164(13) 0.0168(12) 0.0485(13)
O2 0.0416(12) 0.0416(12) 0.045(2) 0.000 0.000 0.0208(6)
N1 0.0440(13) 0.0425(13) 0.0481(15) 0.0064(13) 0.0052(13) 0.0236(11)
C1 0.0469(17) 0.071(2) 0.059(2) -0.006(2) 0.002(2) 0.0216(16)
C2 0.049(2) 0.106(3) 0.053(2) -0.006(2) 0.0030(19) 0.019(2)
C3 0.058(2) 0.075(2) 0.066(3) 0.005(2) -0.009(2) 0.0033(19)
C4 0.066(2) 0.0589(19) 0.078(3) -0.007(2) -0.022(2) 0.0172(17)
C5 0.0569(19) 0.0605(19) 0.060(2) -0.0053(19) -0.0124(18) 0.0275(17)
C6 0.0493(17) 0.0546(17) 0.0441(16) -0.0013(17) -0.0030(17) 0.0259(14)
C7 0.0469(17) 0.0509(17) 0.0497(18) 0.0064(17) 0.0065(18) 0.0288(14)
C8 0.0527(17) 0.066(2) 0.065(2) 0.0130(19) 0.0130(18) 0.0380(17)
C9 0.066(2) 0.080(2) 0.096(3) 0.016(2) 0.000(2) 0.045(2)
C10 0.083(3) 0.112(3) 0.120(4) 0.036(3) 0.005(3) 0.068(3)
C11 0.093(3) 0.083(3) 0.141(4) 0.037(3) 0.026(3) 0.062(3)
C12 0.085(2) 0.062(2) 0.110(4) 0.021(2) 0.027(3) 0.043(2)
C13 0.0592(18) 0.0531(19) 0.089(2) 0.013(2) 0.016(2) 0.0315(17)
C14 0.0434(16) 0.0434(16) 0.057(2) 0.0027(17) 0.0029(16) 0.0219(13)
C15 0.0546(19) 0.0513(18) 0.062(2) -0.0060(18) -0.0049(17) 0.0286(16)
C16 0.091(3) 0.067(2) 0.072(2) 0.001(2) 0.021(2) 0.044(2)
C17 0.0578(19) 0.0603(19) 0.053(2) 0.0059(18) 0.0124(18) 0.0315(16)

loop_
_atom_type_symbol
_atom_type_description
_atom_type_scat_dispersion_real
_atom_type_scat_dispersion_imag
_atom_type_scat_source
C C 0.0033 0.0016 'International Tables Vol C Tables 4.2.6.8 and 6.1.1.4'
H H 0.0000 0.0000 'International Tables Vol C Tables 4.2.6.8 and 6.1.1.4'
N N 0.0061 0.0033 'International Tables Vol C Tables 4.2.6.8 and 6.1.1.4'
O O 0.0106 0.0060 'International Tables Vol C Tables 4.2.6.8 and 6.1.1.4'
P P 0.1023 0.0942 'International Tables Vol C Tables 4.2.6.8 and 6.1.1.4'

loop_
_geom_angle_atom_site_label_1
_geom_angle_atom_site_label_2
_geom_angle_atom_site_label_3
_geom_angle
_geom_angle_site_symmetry_1
_geom_angle_site_symmetry_3
O2 P1 N1 110.98(9) . .
O2 P1 N1 110.98(9) . 3_565
N1 P1 N1 107.92(9) . 3_565
O2 P1 N1 110.98(9) . 2_665
N1 P1 N1 107.92(9) . 2_665
N1 P1 N1 107.92(9) 3_565 2_665
C7 O1 HO1 110(2) . .
C17 N1 C14 110.2(2) . .
C17 N1 P1 123.25(17) . .
C14 N1 P1 124.70(17) . .
C2 C1 C6 121.1(3) . .
C2 C1 H1 119.4 . .
C6 C1 H1 119.4 . .
C3 C2 C1 119.4(3) . .
C3 C2 H2 120.3 . .
C1 C2 H2 120.3 . .
C4 C3 C2 120.0(3) . .
C4 C3 H3 120.0 . .
C2 C3 H3 120.0 . .
C3 C4 C5 120.5(3) . .
C3 C4 H4 119.8 . .
C5 C4 H4 119.8 . .
C4 C5 C6 121.1(3) . .
C4 C5 H5 119.5 . .
C6 C5 H5 119.5 . .
C5 C6 C1 117.8(3) . .
C5 C6 C7 120.1(3) . .
C1 C6 C7 121.9(3) . .
O1 C7 C6 110.2(2) . .
O1 C7 C8 103.5(2) . .
C6 C7 C8 112.0(2) . .
O1 C7 C14 109.0(2) . .
C6 C7 C14 109.5(2) . .
C8 C7 C14 112.5(2) . .
C13 C8 C9 118.1(3) . .
C13 C8 C7 123.8(3) . .
C9 C8 C7 117.9(3) . .
C10 C9 C8 120.4(3) . .
C10 C9 H9 119.8 . .
C8 C9 H9 119.8 . .
C11 C10 C9 120.5(4) . .
C11 C10 H10 119.7 . .
C9 C10 H10 119.7 . .
C12 C11 C10 119.3(3) . .
C12 C11 H11 120.4 . .
C10 C11 H11 120.4 . .
C11 C12 C13 121.0(4) . .
C11 C12 H12 119.5 . .
C13 C12 H12 119.5 . .
C8 C13 C12 120.6(3) . .
C8 C13 H13 119.7 . .
C12 C13 H13 119.7 . .
N1 C14 C15 103.4(2) . .
N1 C14 C7 112.9(2) . .
C15 C14 C7 116.2(2) . .
N1 C14 H14 108.0 . .
C15 C14 H14 108.0 . .
C7 C14 H14 108.0 . .
C16 C15 C14 107.7(2) . .
C16 C15 H15A 110.2 . .
C14 C15 H15A 110.2 . .
C16 C15 H15B 110.2 . .
C14 C15 H15B 110.2 . .
H15A C15 H15B 108.5 . .
C17 C16 C15 107.7(3) . .
C17 C16 H16A 110.2 . .
C15 C16 H16A 110.2 . .
C17 C16 H16B 110.2 . .
C15 C16 H16B 110.2 . .
H16A C16 H16B 108.5 . .
N1 C17 C16 106.0(2) . .
N1 C17 H17A 110.5 . .
C16 C17 H17A 110.5 . .
N1 C17 H17B 110.5 . .
C16 C17 H17B 110.5 . .
H17A C17 H17B 108.7 . .

loop_
_geom_bond_atom_site_label_1
_geom_bond_atom_site_label_2
_geom_bond_distance
_geom_bond_site_symmetry_2
P1 O2 1.502(4) .
P1 N1 1.635(2) .
P1 N1 1.635(2) 3_565
P1 N1 1.635(2) 2_665
O1 C7 1.437(3) .
O1 HO1 0.94(3) .
N1 C17 1.476(3) .
N1 C14 1.484(3) .
C1 C2 1.387(4) .
C1 C6 1.394(4) .
C1 H1 0.9300 .
C2 C3 1.382(4) .
C2 H2 0.9300 .
C3 C4 1.368(5) .
C3 H3 0.9300 .
C4 C5 1.377(4) .
C4 H4 0.9300 .
C5 C6 1.387(4) .
C5 H5 0.9300 .
C6 C7 1.531(3) .
C7 C8 1.535(4) .
C7 C14 1.553(4) .
C8 C13 1.383(4) .
C8 C9 1.402(4) .
C9 C10 1.388(4) .
C9 H9 0.9300 .
C10 C11 1.376(5) .
C10 H10 0.9300 .
C11 C12 1.368(5) .
C11 H11 0.9300 .
C12 C13 1.387(4) .
C12 H12 0.9300 .
C13 H13 0.9300 .
C14 C15 1.548(4) .
C14 H14 0.9800 .
C15 C16 1.501(4) .
C15 H15A 0.9700 .
C15 H15B 0.9700 .
C16 C17 1.500(4) .
C16 H16A 0.9700 .
C16 H16B 0.9700 .
C17 H17A 0.9700 .
C17 H17B 0.9700 .

loop_
_geom_hbond_atom_site_label_D
_geom_hbond_atom_site_label_H
_geom_hbond_atom_site_label_A
_geom_hbond_distance_DH
_geom_hbond_distance_HA
_geom_hbond_distance_DA
_geom_hbond_angle_DHA
O1 HO1 O2 0.94(3) 1.85(3) 2.779(3) 173(3)

loop_
_geom_torsion_atom_site_label_1
_geom_torsion_atom_site_label_2
_geom_torsion_atom_site_label_3
_geom_torsion_atom_site_label_4
_geom_torsion
_geom_torsion_site_symmetry_1
O2 P1 N1 C17 142.31(18) .
N1 P1 N1 C17 -95.89(16) 3_565
N1 P1 N1 C17 20.5(2) 2_665
O2 P1 N1 C14 -54.5(2) .
N1 P1 N1 C14 67.3(3) 3_565
N1 P1 N1 C14 -176.3(2) 2_665
C6 C1 C2 C3 0.5(5) .
C1 C2 C3 C4 -3.0(5) .
C2 C3 C4 C5 2.9(6) .
C3 C4 C5 C6 -0.3(5) .
C4 C5 C6 C1 -2.2(5) .
C4 C5 C6 C7 173.0(3) .
C2 C1 C6 C5 2.0(5) .
C2 C1 C6 C7 -173.0(3) .
C5 C6 C7 O1 28.4(4) .
C1 C6 C7 O1 -156.6(3) .
C5 C6 C7 C8 143.0(3) .
C1 C6 C7 C8 -42.0(4) .
C5 C6 C7 C14 -91.4(3) .
C1 C6 C7 C14 83.5(3) .
O1 C7 C8 C13 -100.4(3) .
C6 C7 C8 C13 141.0(3) .
C14 C7 C8 C13 17.1(4) .
O1 C7 C8 C9 73.5(3) .
C6 C7 C8 C9 -45.2(4) .
C14 C7 C8 C9 -169.1(3) .
C13 C8 C9 C10 -1.9(5) .
C7 C8 C9 C10 -176.1(3) .
C8 C9 C10 C11 0.2(6) .
C9 C10 C11 C12 0.7(6) .
C10 C11 C12 C13 0.1(6) .
C9 C8 C13 C12 2.8(5) .
C7 C8 C13 C12 176.6(3) .
C11 C12 C13 C8 -1.9(5) .
C17 N1 C14 C15 22.4(3) .
P1 N1 C14 C15 -142.6(2) .
C17 N1 C14 C7 -104.0(3) .
P1 N1 C14 C7 91.0(3) .
O1 C7 C14 N1 -70.8(3) .
C6 C7 C14 N1 49.8(3) .
C8 C7 C14 N1 175.0(2) .
O1 C7 C14 C15 170.0(2) .
C6 C7 C14 C15 -69.5(3) .
C8 C7 C14 C15 55.8(3) .
N1 C14 C15 C16 -14.3(3) .
C7 C14 C15 C16 110.0(3) .
C14 C15 C16 C17 1.6(4) .
C14 N1 C17 C16 -22.0(3) .
P1 N1 C17 C16 143.3(2) .
C15 C16 C17 N1 11.9(3) .
